data_4502349
loop_
_publ_author_name
'Huang, Fu-Ping'
'Tian, Jin-Lei'
'Gu, Wen'
'Liu, Xin'
'Yan, Shi-Ping'
'Liao, Dai-Zheng'
'Cheng, Peng'

_publ_section_title
;
 Co(II) Coordination Polymers: Positional Isomeric Effect, Structural and
 Magnetic Diversification
;
_journal_issue 3
_journal_name_full 'Crystal Growth &amp; Design'
_journal_page_first 1145
_journal_paper_doi 10.1021/cg901014r
_journal_volume 10
_journal_year 2010
_chemical_formula_sum 'C32 H30 Co N10 O8'
_chemical_formula_weight 741.59
_chemical_name_systematic
; 
 ? 
;
_space_group_IT_number 2
_symmetry_cell_setting triclinic
_symmetry_space_group_name_Hall '-P 1'
_symmetry_space_group_name_H-M 'P -1'
_atom_sites_solution_hydrogens geom
_atom_sites_solution_primary direct
_atom_sites_solution_secondary difmap
_audit_creation_method SHELXL-97
_cell_angle_alpha 73.68(3)
_cell_angle_beta 83.72(3)
_cell_angle_gamma 78.61(3)
_cell_formula_units_Z 1
_cell_length_a 8.3620(17)
_cell_length_b 8.7390(17)
_cell_length_c 11.440(2)
_cell_measurement_temperature 293(2)
_cell_volume 785.2(3)
_computing_structure_refinement 'SHELXL-97 (Sheldrick, 1997)'
_computing_structure_solution 'SHELXS-97 (Sheldrick, 1990)'
_diffrn_ambient_temperature 293(2)
_diffrn_measured_fraction_theta_full 0.994
_diffrn_measured_fraction_theta_max 0.994
_diffrn_radiation_monochromator graphite
_diffrn_radiation_source 'fine-focus sealed tube'
_diffrn_radiation_type MoK\a
_diffrn_radiation_wavelength 0.71073
_diffrn_reflns_av_R_equivalents 0.0517
_diffrn_reflns_av_sigmaI/netI 0.0676
_diffrn_reflns_limit_h_max 10
_diffrn_reflns_limit_h_min -10
_diffrn_reflns_limit_k_max 10
_diffrn_reflns_limit_k_min -10
_diffrn_reflns_limit_l_max 14
_diffrn_reflns_limit_l_min -14
_diffrn_reflns_number 7380
_diffrn_reflns_theta_full 26.50
_diffrn_reflns_theta_max 26.50
_diffrn_reflns_theta_min 3.02
_exptl_absorpt_coefficient_mu 0.618
_exptl_absorpt_correction_T_max 0.867
_exptl_absorpt_correction_T_min 0.729
_exptl_absorpt_correction_type multi-scan
_exptl_absorpt_process_details sadabs
_exptl_crystal_colour red
_exptl_crystal_density_diffrn 1.568
_exptl_crystal_density_method 'not measured'
_exptl_crystal_description block
_exptl_crystal_F_000 377
_exptl_crystal_size_max 0.56
_exptl_crystal_size_mid 0.44
_exptl_crystal_size_min 0.23
_refine_diff_density_max 0.316
_refine_diff_density_min -0.319
_refine_diff_density_rms 0.063
_refine_ls_extinction_method none
_refine_ls_goodness_of_fit_ref 1.153
_refine_ls_hydrogen_treatment mixed
_refine_ls_matrix_type full
_refine_ls_number_parameters 240
_refine_ls_number_reflns 3249
_refine_ls_number_restraints 0
_refine_ls_restrained_S_all 1.153
_refine_ls_R_factor_all 0.0895
_refine_ls_R_factor_gt 0.0651
_refine_ls_shift/su_max 0.000
_refine_ls_shift/su_mean 0.000
_refine_ls_structure_factor_coef Fsqd
_refine_ls_weighting_details 'calc w=1/[\s^2^(Fo^2^)+(0.0335P)^2^+0.4020P] where P=(Fo^2^+2Fc^2^)/3'
_refine_ls_weighting_scheme calc
_refine_ls_wR_factor_gt 0.1103
_refine_ls_wR_factor_ref 0.1181
_reflns_number_gt 2606
_reflns_number_total 3249
_reflns_threshold_expression >2sigma(I)
_cod_data_source_file cg901014r_si_009.cif
_cod_data_source_block aa
_cod_original_sg_symbol_H-M P-1
_cod_database_code 4502349

loop_
_symmetry_equiv_pos_as_xyz
'x, y, z'
'-x, -y, -z'

loop_
_atom_site_label
_atom_site_type_symbol
_atom_site_fract_x
_atom_site_fract_y
_atom_site_fract_z
_atom_site_U_iso_or_equiv
_atom_site_adp_type
_atom_site_occupancy
_atom_site_symmetry_multiplicity
_atom_site_calc_flag
_atom_site_refinement_flags
H4 H 0.184(4) 0.479(4) 0.139(3) 0.040(10) Uiso 1 1 d .
H5 H -0.057(4) 0.181(4) 0.701(3) 0.045(10) Uiso 1 1 d .
Co1 Co 0.0000 0.5000 0.5000 0.02775(19) Uani 1 2 d S
O1 O -0.0059(3) 0.4885(3) 0.32141(18) 0.0344(5) Uani 1 1 d .
O2 O -0.2654(3) 0.5198(3) 0.27675(19) 0.0370(6) Uani 1 1 d .
O3 O 0.2453(3) 0.5299(3) 0.4493(2) 0.0428(6) Uani 1 1 d .
O4 O 0.4442(3) 0.4131(3) 0.2669(2) 0.0464(6) Uani 1 1 d .
N1 N 0.0760(3) 0.2419(3) 0.5478(2) 0.0305(6) Uani 1 1 d .
N2 N 0.4276(3) 0.0598(3) 0.3046(2) 0.0321(6) Uani 1 1 d .
N3 N 0.4395(3) -0.1968(3) 0.4220(2) 0.0350(7) Uani 1 1 d .
N4 N 0.5431(3) -0.1917(3) 0.3214(2) 0.0337(6) Uani 1 1 d .
N5 N 0.7759(4) 0.1022(5) -0.0991(3) 0.0587(9) Uani 1 1 d .
C1 C -0.1137(4) 0.5013(3) 0.2498(3) 0.0268(7) Uani 1 1 d .
C2 C -0.0556(4) 0.4966(4) 0.1210(3) 0.0266(7) Uani 1 1 d .
C3 C -0.1644(4) 0.5073(4) 0.0341(3) 0.0383(8) Uani 1 1 d .
C4 C 0.1094(4) 0.4893(5) 0.0846(3) 0.0379(8) Uani 1 1 d .
C5 C 0.0217(4) 0.1402(4) 0.6477(3) 0.0351(8) Uani 1 1 d .
C6 C 0.0750(4) -0.0244(4) 0.6756(3) 0.0393(8) Uani 1 1 d .
C7 C 0.1915(4) -0.0892(4) 0.5989(3) 0.0362(8) Uani 1 1 d .
C8 C 0.2502(4) 0.0143(4) 0.4951(3) 0.0273(7) Uani 1 1 d .
C9 C 0.1871(4) 0.1785(4) 0.4723(3) 0.0315(7) Uani 1 1 d .
C10 C 0.3726(4) -0.0426(4) 0.4074(3) 0.0287(7) Uani 1 1 d .
C11 C 0.5332(4) -0.0393(4) 0.2516(3) 0.0314(7) Uani 1 1 d .
C12 C 0.6212(4) 0.0099(4) 0.1329(3) 0.0334(8) Uani 1 1 d .
C15 C 0.5783(5) 0.1624(4) 0.0559(3) 0.0465(9) Uani 1 1 d .
C16 C 0.6588(5) 0.2019(5) -0.0573(3) 0.0566(11) Uani 1 1 d .
C14 C 0.8161(5) -0.0431(6) -0.0240(4) 0.0650(12) Uani 1 1 d .
C13 C 0.7442(4) -0.0943(4) 0.0907(3) 0.0548(11) Uani 1 1 d .
H6 H 0.0332 -0.0881 0.7445 0.066 Uiso 1 1 d R
H9 H 0.2234 0.2454 0.4061 0.066 Uiso 1 1 d R
H3 H -0.2766 0.5190 0.0544 0.066 Uiso 1 1 d R
H7 H 0.2264 -0.1967 0.6147 0.066 Uiso 1 1 d R
H15 H 0.4954 0.2354 0.0864 0.066 Uiso 1 1 d R
H4A H 0.6012 -0.2814 0.3084 0.066 Uiso 1 1 d R
H3A H 0.3082 0.4980 0.3985 0.066 Uiso 1 1 d R
H4C H 0.5388 0.4261 0.2669 0.066 Uiso 1 1 d R
H14 H 0.8979 -0.1159 -0.0521 0.066 Uiso 1 1 d R
H13 H 0.7822 -0.1918 0.1394 0.066 Uiso 1 1 d R
H4B H 0.4482 0.2969 0.2824 0.066 Uiso 1 1 d R
H16 H 0.6284 0.3102 -0.1135 0.066 Uiso 1 1 d R
H3B H 0.2913 0.5787 0.4794 0.066 Uiso 1 1 d R

loop_
_atom_site_aniso_label
_atom_site_aniso_U_11
_atom_site_aniso_U_22
_atom_site_aniso_U_33
_atom_site_aniso_U_23
_atom_site_aniso_U_13
_atom_site_aniso_U_12
Co1 0.0327(4) 0.0302(4) 0.0194(3) -0.0103(3) 0.0033(3) -0.0006(3)
O1 0.0344(13) 0.0474(14) 0.0235(11) -0.0161(10) 0.0001(10) -0.0034(11)
O2 0.0305(13) 0.0458(14) 0.0341(13) -0.0160(11) 0.0068(10) -0.0020(11)
O3 0.0362(13) 0.0530(15) 0.0489(14) -0.0298(12) 0.0049(11) -0.0109(11)
O4 0.0354(14) 0.0455(14) 0.0576(16) -0.0150(13) 0.0031(12) -0.0071(11)
N1 0.0325(15) 0.0337(15) 0.0245(13) -0.0122(12) 0.0053(12) -0.0015(12)
N2 0.0357(15) 0.0310(14) 0.0293(14) -0.0117(12) 0.0033(12) -0.0025(12)
N3 0.0361(16) 0.0315(15) 0.0334(15) -0.0099(13) 0.0091(13) -0.0006(12)
N4 0.0360(15) 0.0290(15) 0.0334(15) -0.0137(13) 0.0107(13) 0.0015(12)
N5 0.062(2) 0.073(2) 0.0414(18) -0.0142(19) 0.0161(17) -0.023(2)
C1 0.0351(19) 0.0212(16) 0.0227(15) -0.0078(13) 0.0023(14) -0.0011(14)
C2 0.0294(17) 0.0303(17) 0.0200(15) -0.0117(13) 0.0006(13) 0.0007(13)
C3 0.0277(17) 0.061(2) 0.0290(18) -0.0171(17) 0.0021(14) -0.0076(17)
C4 0.0322(19) 0.059(2) 0.0237(17) -0.0140(17) -0.0048(15) -0.0031(17)
C5 0.0327(19) 0.040(2) 0.0304(18) -0.0112(16) 0.0080(15) -0.0040(16)
C6 0.041(2) 0.040(2) 0.0318(18) -0.0047(16) 0.0113(16) -0.0079(16)
C7 0.0369(19) 0.0322(18) 0.0359(18) -0.0080(15) 0.0025(15) -0.0019(15)
C8 0.0245(16) 0.0288(17) 0.0284(16) -0.0098(14) 0.0009(13) -0.0028(13)
C9 0.0323(18) 0.0339(18) 0.0273(17) -0.0090(14) 0.0038(14) -0.0053(15)
C10 0.0274(17) 0.0307(17) 0.0273(16) -0.0089(14) 0.0031(14) -0.0049(14)
C11 0.0315(17) 0.0333(18) 0.0291(17) -0.0117(15) 0.0023(14) -0.0022(14)
C12 0.0333(18) 0.041(2) 0.0296(17) -0.0143(15) 0.0029(15) -0.0094(15)
C15 0.056(2) 0.044(2) 0.035(2) -0.0096(18) 0.0034(18) -0.0042(19)
C16 0.075(3) 0.052(2) 0.039(2) -0.0041(19) 0.002(2) -0.016(2)
C14 0.061(3) 0.071(3) 0.052(3) -0.016(2) 0.023(2) -0.001(2)
C13 0.059(3) 0.048(2) 0.043(2) -0.0064(19) 0.018(2) 0.004(2)

loop_
_atom_type_symbol
_atom_type_description
_atom_type_scat_dispersion_real
_atom_type_scat_dispersion_imag
_atom_type_scat_source
C C 0.0033 0.0016 'International Tables Vol C Tables 4.2.6.8 and 6.1.1.4'
H H 0.0000 0.0000 'International Tables Vol C Tables 4.2.6.8 and 6.1.1.4'
Co Co 0.3494 0.9721 'International Tables Vol C Tables 4.2.6.8 and 6.1.1.4'
N N 0.0061 0.0033 'International Tables Vol C Tables 4.2.6.8 and 6.1.1.4'
O O 0.0106 0.0060 'International Tables Vol C Tables 4.2.6.8 and 6.1.1.4'

loop_
_geom_angle_atom_site_label_1
_geom_angle_atom_site_label_2
_geom_angle_atom_site_label_3
_geom_angle
_geom_angle_site_symmetry_1
_geom_angle_site_symmetry_3
_geom_angle_publ_flag
O1 Co1 O1 180.0 . 2_566 y
O1 Co1 O3 95.54(9) . 2_566 y
O1 Co1 O3 84.46(9) 2_566 2_566 y
O1 Co1 O3 84.46(9) . . y
O1 Co1 O3 95.54(9) 2_566 . y
O3 Co1 O3 180.0 2_566 . y
O1 Co1 N1 87.14(9) . . y
O1 Co1 N1 92.86(9) 2_566 . y
O3 Co1 N1 90.08(10) 2_566 . y
O3 Co1 N1 89.92(10) . . y
O1 Co1 N1 92.86(9) . 2_566 y
O1 Co1 N1 87.14(9) 2_566 2_566 y
O3 Co1 N1 89.92(10) 2_566 2_566 y
O3 Co1 N1 90.08(10) . 2_566 y
N1 Co1 N1 180.00(13) . 2_566 y
C1 O1 Co1 136.5(2) . . ?
Co1 O3 H3A 129.7 . . ?
Co1 O3 H3B 122.7 . . ?
H3A O3 H3B 107.6 . . ?
H4C O4 H4B 106.4 . . ?
C5 N1 C9 117.7(3) . . ?
C5 N1 Co1 124.6(2) . . ?
C9 N1 Co1 117.7(2) . . ?
C11 N2 C10 103.1(3) . . ?
C10 N3 N4 102.5(2) . . ?
C11 N4 N3 110.2(2) . . ?
C11 N4 H4A 129.3 . . ?
N3 N4 H4A 120.4 . . ?
C16 N5 C14 115.7(3) . . ?
O1 C1 O2 125.1(3) . . ?
O1 C1 C2 116.7(3) . . ?
O2 C1 C2 118.2(3) . . ?
C3 C2 C4 118.1(3) . . ?
C3 C2 C1 121.6(3) . . ?
C4 C2 C1 120.2(3) . . ?
C4 C3 C2 120.6(3) 2_565 . ?
C4 C3 H3 119.1 2_565 . ?
C2 C3 H3 120.2 . . ?
C3 C4 C2 121.3(3) 2_565 . ?
C3 C4 H4 118(2) 2_565 . ?
C2 C4 H4 121(2) . . ?
N1 C5 C6 122.7(3) . . ?
N1 C5 H5 119(2) . . ?
C6 C5 H5 118(2) . . ?
C5 C6 C7 119.5(3) . . ?
C5 C6 H6 119.0 . . ?
C7 C6 H6 121.5 . . ?
C8 C7 C6 118.7(3) . . ?
C8 C7 H7 120.4 . . ?
C6 C7 H7 120.9 . . ?
C7 C8 C9 118.1(3) . . ?
C7 C8 C10 122.9(3) . . ?
C9 C8 C10 119.0(3) . . ?
N1 C9 C8 123.3(3) . . ?
N1 C9 H9 117.9 . . ?
C8 C9 H9 118.8 . . ?
N3 C10 N2 114.4(3) . . ?
N3 C10 C8 123.1(3) . . ?
N2 C10 C8 122.5(3) . . ?
N2 C11 N4 109.7(3) . . ?
N2 C11 C12 125.3(3) . . ?
N4 C11 C12 125.0(3) . . ?
C13 C12 C15 116.9(3) . . ?
C13 C12 C11 122.2(3) . . ?
C15 C12 C11 120.8(3) . . ?
C16 C15 C12 119.2(3) . . ?
C16 C15 H15 124.1 . . ?
C12 C15 H15 116.7 . . ?
N5 C16 C15 124.3(4) . . ?
N5 C16 H16 115.7 . . ?
C15 C16 H16 120.0 . . ?
N5 C14 C13 124.5(4) . . ?
N5 C14 H14 117.1 . . ?
C13 C14 H14 118.4 . . ?
C12 C13 C14 119.3(4) . . ?
C12 C13 H13 120.3 . . ?
C14 C13 H13 120.2 . . ?

loop_
_geom_bond_atom_site_label_1
_geom_bond_atom_site_label_2
_geom_bond_distance
_geom_bond_site_symmetry_2
_geom_bond_publ_flag
Co1 O1 2.080(2) . y
Co1 O1 2.080(2) 2_566 y
Co1 O3 2.116(2) 2_566 y
Co1 O3 2.116(2) . y
Co1 N1 2.146(3) . y
Co1 N1 2.146(3) 2_566 y
O1 C1 1.251(4) . ?
O2 C1 1.262(3) . ?
O3 H3A 0.8123 . ?
O3 H3B 0.7906 . ?
O4 H4C 0.8210 . ?
O4 H4B 0.9747 . ?
N1 C5 1.333(4) . ?
N1 C9 1.344(4) . ?
N2 C11 1.331(4) . ?
N2 C10 1.360(4) . ?
N3 C10 1.325(4) . ?
N3 N4 1.359(3) . ?
N4 C11 1.339(4) . ?
N4 H4A 0.8785 . ?
N5 C16 1.320(5) . ?
N5 C14 1.321(5) . ?
C1 C2 1.510(4) . ?
C2 C3 1.391(4) . ?
C2 C4 1.391(4) . ?
C3 C4 1.379(4) 2_565 ?
C3 H3 0.9337 . ?
C4 C3 1.379(4) 2_565 ?
C4 H4 0.90(3) . ?
C5 C6 1.375(5) . ?
C5 H5 0.93(3) . ?
C6 C7 1.384(4) . ?
C6 H6 0.9072 . ?
C7 C8 1.383(4) . ?
C7 H7 0.8990 . ?
C8 C9 1.387(4) . ?
C8 C10 1.468(4) . ?
C9 H9 0.8821 . ?
C11 C12 1.467(4) . ?
C12 C13 1.374(4) . ?
C12 C15 1.379(5) . ?
C15 C16 1.378(5) . ?
C15 H15 0.9519 . ?
C16 H16 0.9856 . ?
C14 C13 1.374(5) . ?
C14 H14 0.9331 . ?
C13 H13 0.8963 . ?

loop_
_geom_torsion_atom_site_label_1
_geom_torsion_atom_site_label_2
_geom_torsion_atom_site_label_3
_geom_torsion_atom_site_label_4
_geom_torsion
_geom_torsion_site_symmetry_1
_geom_torsion_site_symmetry_4
O1 Co1 O1 C1 -147(100) 2_566 .
O3 Co1 O1 C1 16.8(3) 2_566 .
O3 Co1 O1 C1 -163.2(3) . .
N1 Co1 O1 C1 106.6(3) . .
N1 Co1 O1 C1 -73.4(3) 2_566 .
O1 Co1 N1 C5 -138.6(3) . .
O1 Co1 N1 C5 41.4(3) 2_566 .
O3 Co1 N1 C5 -43.1(3) 2_566 .
O3 Co1 N1 C5 136.9(3) . .
N1 Co1 N1 C5 156(100) 2_566 .
O1 Co1 N1 C9 42.0(2) . .
O1 Co1 N1 C9 -138.0(2) 2_566 .
O3 Co1 N1 C9 137.6(2) 2_566 .
O3 Co1 N1 C9 -42.4(2) . .
N1 Co1 N1 C9 -24(100) 2_566 .
C10 N3 N4 C11 -0.7(3) . .
Co1 O1 C1 O2 -3.9(5) . .
Co1 O1 C1 C2 175.1(2) . .
O1 C1 C2 C3 179.0(3) . .
O2 C1 C2 C3 -1.9(5) . .
O1 C1 C2 C4 -4.2(4) . .
O2 C1 C2 C4 174.9(3) . .
C4 C2 C3 C4 0.0(6) . 2_565
C1 C2 C3 C4 176.8(3) . 2_565
C3 C2 C4 C3 0.0(6) . 2_565
C1 C2 C4 C3 -176.9(3) . 2_565
C9 N1 C5 C6 0.1(5) . .
Co1 N1 C5 C6 -179.3(3) . .
N1 C5 C6 C7 1.0(6) . .
C5 C6 C7 C8 -0.6(5) . .
C6 C7 C8 C9 -0.9(5) . .
C6 C7 C8 C10 -179.4(3) . .
C5 N1 C9 C8 -1.7(5) . .
Co1 N1 C9 C8 177.7(2) . .
C7 C8 C9 N1 2.1(5) . .
C10 C8 C9 N1 -179.3(3) . .
N4 N3 C10 N2 -0.3(4) . .
N4 N3 C10 C8 -179.8(3) . .
C11 N2 C10 N3 1.2(4) . .
C11 N2 C10 C8 -179.3(3) . .
C7 C8 C10 N3 -1.6(5) . .
C9 C8 C10 N3 179.8(3) . .
C7 C8 C10 N2 178.9(3) . .
C9 C8 C10 N2 0.4(5) . .
C10 N2 C11 N4 -1.5(4) . .
C10 N2 C11 C12 176.4(3) . .
N3 N4 C11 N2 1.5(4) . .
N3 N4 C11 C12 -176.5(3) . .
N2 C11 C12 C13 171.3(3) . .
N4 C11 C12 C13 -11.0(5) . .
N2 C11 C12 C15 -11.6(5) . .
N4 C11 C12 C15 166.1(3) . .
C13 C12 C15 C16 0.2(5) . .
C11 C12 C15 C16 -177.1(3) . .
C14 N5 C16 C15 -0.9(7) . .
C12 C15 C16 N5 0.5(7) . .
C16 N5 C14 C13 0.5(7) . .
C15 C12 C13 C14 -0.5(6) . .
C11 C12 C13 C14 176.7(4) . .
N5 C14 C13 C12 0.2(7) . .
